data_4331991
loop_
_publ_author_name
'Kennedy, Alan R.'
'Kirkhouse, Jennifer B. A.'
'Whyte, Lynda'

_publ_section_title
;
 Supramolecuar Motifs in s-Block Metal-Bound Sulfonated Monoazo
 Dyes:&#x00A0; The Case of Orange G
;
_journal_issue 7
_journal_name_full 'Inorganic Chemistry'
_journal_page_first 2965
_journal_page_last 2971
_journal_paper_doi 10.1021/ic0520115
_journal_volume 45
_journal_year 2006
_chemical_formula_sum 'C16 H28.67 Mg N2 O16.33 S2'
_chemical_formula_weight 598.84
_chemical_name_systematic
;
 ?
;
_space_group_IT_number 2
_symmetry_cell_setting triclinic
_symmetry_space_group_name_Hall '-P 1'
_symmetry_space_group_name_H-M 'P -1'
_atom_sites_solution_hydrogens geom
_atom_sites_solution_primary direct
_atom_sites_solution_secondary difmap
_audit_creation_method SHELXL-97
_cell_angle_alpha 77.880(1)
_cell_angle_beta 87.437(1)
_cell_angle_gamma 76.857(1)
_cell_formula_units_Z 6
_cell_length_a 10.2013(1)
_cell_length_b 15.1855(2)
_cell_length_c 25.9510(3)
_cell_measurement_temperature 123(2)
_cell_volume 3827.53(8)
_computing_data_collection 'Denzo & Collect'
_computing_structure_refinement 'SHELXL-97 (Sheldrick, 1997)'
_computing_structure_solution Shelxs
_diffrn_ambient_temperature 123(2)
_diffrn_measured_fraction_theta_full 0.972
_diffrn_measured_fraction_theta_max 0.972
_diffrn_measurement_device_type 'Nonius Kappa CCD'
_diffrn_measurement_method 'phi and omega scans'
_diffrn_radiation_monochromator graphite
_diffrn_radiation_source 'fine-focus sealed tube'
_diffrn_radiation_type MoK\a
_diffrn_radiation_wavelength 0.71073
_diffrn_reflns_av_R_equivalents 0.041
_diffrn_reflns_av_sigmaI/netI 0.0550
_diffrn_reflns_limit_h_max 13
_diffrn_reflns_limit_h_min -13
_diffrn_reflns_limit_k_max 19
_diffrn_reflns_limit_k_min -19
_diffrn_reflns_limit_l_max 32
_diffrn_reflns_limit_l_min -33
_diffrn_reflns_number 50186
_diffrn_reflns_theta_full 27.54
_diffrn_reflns_theta_max 27.54
_diffrn_reflns_theta_min 2.93
_diffrn_standards_decay_% 0
_diffrn_standards_number 0
_exptl_absorpt_coefficient_mu 0.314
_exptl_absorpt_correction_type none
_exptl_crystal_colour orange
_exptl_crystal_density_diffrn 1.559
_exptl_crystal_density_method 'not measured'
_exptl_crystal_description needle
_exptl_crystal_F_000 1880
_exptl_crystal_size_max 0.55
_exptl_crystal_size_mid 0.20
_exptl_crystal_size_min 0.10
_refine_diff_density_max 0.658
_refine_diff_density_min -0.597
_refine_diff_density_rms 0.067
_refine_ls_extinction_method none
_refine_ls_goodness_of_fit_ref 1.033
_refine_ls_hydrogen_treatment mixed
_refine_ls_matrix_type full
_refine_ls_number_parameters 1210
_refine_ls_number_reflns 17171
_refine_ls_number_restraints 0
_refine_ls_restrained_S_all 1.033
_refine_ls_R_factor_all 0.0773
_refine_ls_R_factor_gt 0.0462
_refine_ls_shift/su_max 0.002
_refine_ls_shift/su_mean 0.000
_refine_ls_structure_factor_coef Fsqd
_refine_ls_weighting_details 'calc w=1/[\s^2^(Fo^2^)+(0.0382P)^2^+3.8091P] where P=(Fo^2^+2Fc^2^)/3'
_refine_ls_weighting_scheme calc
_refine_ls_wR_factor_gt 0.0987
_refine_ls_wR_factor_ref 0.1121
_reflns_number_gt 12281
_reflns_number_total 17171
_reflns_threshold_expression I>2\s(I)
_cod_data_source_file ic0520115sup1.cif
_cod_data_source_block shelxl
_cod_original_sg_symbol_H-M P-1
_cod_database_code 4331991

loop_
_symmetry_equiv_pos_as_xyz
'x, y, z'
'-x, -y, -z'

loop_
_atom_site_label
_atom_site_type_symbol
_atom_site_fract_x
_atom_site_fract_y
_atom_site_fract_z
_atom_site_U_iso_or_equiv
_atom_site_adp_type
_atom_site_occupancy
_atom_site_symmetry_multiplicity
_atom_site_calc_flag
_atom_site_refinement_flags
Mg1 Mg -0.06834(8) -0.37696(6) 0.88747(3) 0.01790(17) Uani 1 1 d .
Mg2 Mg 0.44460(8) 0.37751(6) 0.78774(3) 0.01818(17) Uani 1 1 d .
Mg3 Mg 0.66659(8) 0.37024(5) 0.43018(3) 0.01642(17) Uani 1 1 d .
S1 S 0.17189(6) 0.27281(4) 0.44454(2) 0.01540(12) Uani 1 1 d .
S2 S 0.38942(6) 0.28716(4) 0.62623(2) 0.01905(13) Uani 1 1 d .
S3 S 0.44746(6) -0.25051(4) 0.91518(2) 0.01653(12) Uani 1 1 d .
S4 S 0.30017(6) -0.26352(4) 0.72286(2) 0.02139(14) Uani 1 1 d .
S5 S -0.08718(6) 0.26500(4) 0.76145(2) 0.02026(13) Uani 1 1 d .
S6 S 0.03467(7) 0.27550(5) 0.95768(3) 0.02705(15) Uani 1 1 d .
O1 O 0.08089(16) 0.22028(11) 0.43116(7) 0.0205(4) Uani 1 1 d .
O2 O 0.27146(16) 0.29177(11) 0.40377(6) 0.0195(4) Uani 1 1 d .
O3 O 0.09926(16) 0.35851(11) 0.45974(7) 0.0207(4) Uani 1 1 d .
O4 O 0.48865(17) 0.33140(12) 0.59506(7) 0.0230(4) Uani 1 1 d .
O5 O 0.27040(19) 0.35498(15) 0.63475(9) 0.0422(6) Uani 1 1 d .
O6 O 0.4472(2) 0.22530(14) 0.67402(7) 0.0438(6) Uani 1 1 d .
O7 O 0.32385(17) -0.10894(11) 0.47030(7) 0.0217(4) Uani 1 1 d .
O8 O 0.33835(16) -0.25680(12) 0.95205(6) 0.0207(4) Uani 1 1 d .
O9 O 0.55223(16) -0.21008(12) 0.93130(7) 0.0212(4) Uani 1 1 d .
O10 O 0.50949(16) -0.34163(11) 0.90275(6) 0.0189(4) Uani 1 1 d .
O11 O 0.2237(2) -0.32785(13) 0.75294(7) 0.0308(4) Uani 1 1 d .
O12 O 0.43484(18) -0.31234(14) 0.71104(7) 0.0325(5) Uani 1 1 d .
O13 O 0.22958(19) -0.20356(12) 0.67677(7) 0.0295(4) Uani 1 1 d .
O14 O 0.34969(18) 0.13364(12) 0.88163(7) 0.0262(4) Uani 1 1 d .
O15 O -0.19312(17) 0.22815(12) 0.74349(7) 0.0251(4) Uani 1 1 d .
O16 O 0.02731(18) 0.26528(12) 0.72641(7) 0.0243(4) Uani 1 1 d .
O17 O -0.14317(18) 0.35751(12) 0.77227(7) 0.0254(4) Uani 1 1 d .
O21 O -0.00940(18) -0.11894(12) 0.79555(7) 0.0273(4) Uani 1 1 d .
O13W O 0.52800(19) 0.32537(13) 0.39235(8) 0.0230(4) Uani 1 1 d .
O14W O 0.80948(19) 0.25928(13) 0.41536(7) 0.0206(4) Uani 1 1 d .
O15W O 0.8121(2) 0.41679(14) 0.46332(8) 0.0280(4) Uani 1 1 d .
O16W O 0.6179(2) 0.29418(13) 0.50015(7) 0.0251(4) Uani 1 1 d .
O17W O 0.5215(2) 0.47974(14) 0.44442(8) 0.0288(4) Uani 1 1 d .
O18W O 0.7021(2) 0.44968(15) 0.35726(7) 0.0392(5) Uani 1 1 d .
H36W H 0.6382 0.4802 0.3361 0.059 Uiso 1 1 d R
H35W H 0.7728 0.4445 0.3427 0.059 Uiso 1 1 d R
O7W O 0.51865(18) 0.45665(12) 0.72069(7) 0.0246(4) Uani 1 1 d .
H13W H 0.5872 0.4317 0.6990 0.037 Uiso 1 1 d R
H14W H 0.5617 0.5020 0.7343 0.037 Uiso 1 1 d R
O8W O 0.3452(2) 0.49806(13) 0.80754(8) 0.0261(4) Uani 1 1 d .
O9W O 0.61435(19) 0.37425(14) 0.82789(7) 0.0336(5) Uani 1 1 d .
H17W H 0.6843 0.3842 0.8116 0.050 Uiso 1 1 d R
H18W H 0.6233 0.3821 0.8597 0.050 Uiso 1 1 d R
O10W O 0.3706(2) 0.30954(13) 0.85543(7) 0.0359(5) Uani 1 1 d .
H19W H 0.3941 0.3193 0.8889 0.054 Uiso 1 1 d R
H20W H 0.3706 0.2519 0.8609 0.054 Uiso 1 1 d R
O11W O 0.5392(2) 0.25639(12) 0.76518(7) 0.0221(4) Uani 1 1 d .
O12W O 0.2806(2) 0.37363(17) 0.74582(9) 0.0327(5) Uani 1 1 d .
O1W O -0.01566(18) -0.30234(12) 0.81676(7) 0.0255(4) Uani 1 1 d .
H1W H -0.0253 -0.2488 0.8145 0.038 Uiso 1 1 d R
H2W H 0.0625 -0.3234 0.7972 0.038 Uiso 1 1 d R
O2W O 0.0977(2) -0.35907(15) 0.92437(9) 0.0307(5) Uani 1 1 d .
O3W O -0.1769(2) -0.25798(13) 0.90816(7) 0.0225(4) Uani 1 1 d .
O4W O -0.1108(2) -0.45967(13) 0.95942(7) 0.0333(5) Uani 1 1 d .
H8W H -0.0226 -0.4844 0.9829 0.050 Uiso 1 1 d R
H7W H -0.1417 -0.5179 0.9504 0.050 Uiso 1 1 d R
O5W O -0.2433(2) -0.38977(14) 0.85540(8) 0.0266(4) Uani 1 1 d .
O6W O 0.0456(2) -0.49327(14) 0.86720(9) 0.0270(4) Uani 1 1 d .
O19W O 0.6331(3) 0.37584(16) 0.93365(8) 0.0359(5) Uani 1 1 d .
029W O 0.3953(4) 0.3098(3) 0.96456(14) 0.0305(9) Uani 0.50 1 d P
O30W O 0.3235(4) 0.3677(3) 0.98284(14) 0.0252(8) Uani 0.50 1 d P
O20W O 0.0547(4) 0.6150(3) 0.69344(14) 0.0316(9) Uani 0.50 1 d P
H39W H 0.0217 0.6462 0.7164 0.047 Uiso 0.50 1 d PR
H40W H 0.0119 0.6009 0.6805 0.047 Uiso 0.50 1 d PR
O21W O 0.69034(18) 0.36636(13) 0.65333(7) 0.0290(4) Uani 1 1 d .
H41W H 0.6388 0.3432 0.6315 0.044 Uiso 1 1 d R
H42W H 0.7423 0.3161 0.6792 0.044 Uiso 1 1 d R
028W O 0.0348(2) 0.46872(17) 0.77016(9) 0.0356(5) Uani 1 1 d .
O25W O 0.34583(19) -0.46538(15) 0.90773(8) 0.0240(4) Uani 1 1 d .
O23W O 0.6710(2) -0.42668(15) 0.76178(9) 0.0315(5) Uani 1 1 d .
O24W O 0.8371(3) -0.43731(16) 0.67569(8) 0.0550(7) Uani 1 1 d .
H47W H 0.7883 -0.3879 0.6406 0.083 Uiso 1 1 d R
H48W H 0.8606 -0.4939 0.6652 0.083 Uiso 1 1 d R
O27W O 0.2370(2) 0.50796(15) 0.44634(8) 0.0260(4) Uani 1 1 d .
O26W O -0.3463(3) -0.4834(2) 0.98265(13) 0.0242(8) Uani 0.50 1 d P
H51W H -0.3473 -0.5372 0.9650 0.036 Uiso 0.50 1 d PR
H52W H -0.4157 -0.4201 0.9636 0.036 Uiso 0.50 1 d PR
O22W O -0.0185(2) 0.41213(16) 0.63624(9) 0.0382(5) Uani 1 1 d .
N1 N 0.30402(18) 0.08200(13) 0.42782(7) 0.0154(4) Uani 1 1 d .
N2 N 0.3072(2) 0.02772(15) 0.39509(8) 0.0173(4) Uani 1 1 d .
N3 N 0.34906(18) -0.05397(13) 0.92466(8) 0.0165(4) Uani 1 1 d .
N4 N 0.3486(2) 0.00022(15) 0.95721(8) 0.0186(4) Uani 1 1 d .
N5 N -0.00498(19) 0.06778(14) 0.75197(8) 0.0199(4) Uani 1 1 d .
N6 N -0.0079(2) 0.01420(16) 0.71930(8) 0.0219(5) Uani 1 1 d .
C1 C 0.2639(2) 0.20655(16) 0.50238(9) 0.0140(4) Uani 1 1 d .
C2 C 0.2862(2) 0.25911(17) 0.53741(9) 0.0175(5) Uani 1 1 d .
H2 H 0.2612 0.3246 0.5278 0.021 Uiso 1 1 calc R
C3 C 0.3448(2) 0.21721(17) 0.58654(9) 0.0170(5) Uani 1 1 d .
C4 C 0.3711(2) 0.12325(17) 0.60251(9) 0.0174(5) Uani 1 1 d .
H4 H 0.4041 0.0953 0.6371 0.021 Uiso 1 1 calc R
C4A C 0.3495(2) 0.06793(16) 0.56819(9) 0.0160(5) Uani 1 1 d .
C5 C 0.3748(2) -0.03064(16) 0.58651(9) 0.0185(5) Uani 1 1 d .
H5 H 0.4014 -0.0558 0.6222 0.022 Uiso 1 1 calc R
C6 C 0.3625(2) -0.08859(17) 0.55538(9) 0.0194(5) Uani 1 1 d .
H6 H 0.3764 -0.1530 0.5696 0.023 Uiso 1 1 calc R
C7 C 0.3282(2) -0.05374(16) 0.50061(9) 0.0173(5) Uani 1 1 d .
C8 C 0.3062(2) 0.04516(16) 0.47989(9) 0.0147(5) Uani 1 1 d .
C8A C 0.3051(2) 0.10838(16) 0.51534(9) 0.0146(5) Uani 1 1 d .
C9 C 0.3144(2) 0.05989(17) 0.34024(9) 0.0184(5) Uani 1 1 d .
C10 C 0.3060(3) 0.15227(18) 0.31802(10) 0.0247(6) Uani 1 1 d .
H10 H 0.2969 0.1966 0.3396 0.030 Uiso 1 1 calc R
C11 C 0.3111(3) 0.1789(2) 0.26357(10) 0.0311(6) Uani 1 1 d .
H11 H 0.3051 0.2421 0.2479 0.037 Uiso 1 1 calc R
C12 C 0.3250(3) 0.1148(2) 0.23187(10) 0.0285(6) Uani 1 1 d .
H12 H 0.3270 0.1341 0.1946 0.034 Uiso 1 1 calc R
C13 C 0.3358(3) 0.0224(2) 0.25446(10) 0.0277(6) Uani 1 1 d .
H13 H 0.3473 -0.0218 0.2327 0.033 Uiso 1 1 calc R
C14 C 0.3300(2) -0.00598(18) 0.30886(10) 0.0229(5) Uani 1 1 d .
H14 H 0.3364 -0.0693 0.3245 0.027 Uiso 1 1 calc R
C15 C 0.3815(2) -0.18097(16) 0.85297(9) 0.0156(5) Uani 1 1 d .
C16 C 0.3632(2) -0.23332(17) 0.81712(9) 0.0176(5) Uani 1 1 d .
H16 H 0.3786 -0.2986 0.8280 0.021 Uiso 1 1 calc R
C17 C 0.3223(2) -0.19159(17) 0.76534(9) 0.0184(5) Uani 1 1 d .
C18 C 0.3069(2) -0.09790(17) 0.74845(9) 0.0196(5) Uani 1 1 d .
H18 H 0.2850 -0.0701 0.7127 0.023 Uiso 1 1 calc R
C18A C 0.3233(2) -0.04326(16) 0.78386(9) 0.0177(5) Uani 1 1 d .
C19 C 0.3059(2) 0.05522(17) 0.76461(10) 0.0214(5) Uani 1 1 d .
H19 H 0.2847 0.0801 0.7284 0.026 Uiso 1 1 calc R
C20 C 0.3184(2) 0.11273(17) 0.79591(10) 0.0217(5) Uani 1 1 d .
H20 H 0.3105 0.1765 0.7813 0.026 Uiso 1 1 calc R
C21 C 0.3438(2) 0.07872(16) 0.85143(10) 0.0190(5) Uani 1 1 d .
C22 C 0.3548(2) -0.01913(16) 0.87282(9) 0.0170(5) Uani 1 1 d .
C22A C 0.3549(2) -0.08257(16) 0.83776(9) 0.0161(5) Uani 1 1 d .
C23 C 0.3356(2) -0.02993(16) 1.01210(9) 0.0182(5) Uani 1 1 d .
C24 C 0.3241(2) -0.11936(17) 1.03429(10) 0.0208(5) Uani 1 1 d .
H24 H 0.3217 -0.1623 1.0127 0.025 Uiso 1 1 calc R
C25 C 0.3162(2) -0.14475(18) 1.08876(10) 0.0229(5) Uani 1 1 d .
H25 H 0.3103 -0.2061 1.1046 0.028 Uiso 1 1 calc R
C26 C 0.3169(2) -0.08173(18) 1.12042(10) 0.0217(5) Uani 1 1 d .
H26 H 0.3114 -0.0998 1.1576 0.026 Uiso 1 1 calc R
C27 C 0.3257(2) 0.00801(18) 1.09740(10) 0.0236(5) Uani 1 1 d .
H27 H 0.3245 0.0517 1.1189 0.028 Uiso 1 1 calc R
C28 C 0.3361(2) 0.03392(17) 1.04332(10) 0.0218(5) Uani 1 1 d .
H28 H 0.3434 0.0950 1.0276 0.026 Uiso 1 1 calc R
C29 C -0.0297(2) 0.19503(17) 0.82447(9) 0.0189(5) Uani 1 1 d .
C30 C -0.0174(2) 0.24656(18) 0.86126(9) 0.0215(5) Uani 1 1 d .
H30 H -0.0335 0.3119 0.8508 0.026 Uiso 1 1 calc R
C31 C 0.0182(2) 0.20474(18) 0.91358(10) 0.0219(5) Uani 1 1 d .
C32 C 0.0366(2) 0.11048(18) 0.92949(10) 0.0222(5) Uani 1 1 d .
H32 H 0.0574 0.0820 0.9653 0.027 Uiso 1 1 calc R
C32A C 0.0251(2) 0.05638(18) 0.89331(10) 0.0215(5) Uani 1 1 d .
C33 C 0.0438(2) -0.04236(18) 0.91210(10) 0.0236(6) Uani 1 1 d .
H33 H 0.0660 -0.0676 0.9482 0.028 Uiso 1 1 calc R
C34 C 0.0310(2) -0.09965(18) 0.88073(10) 0.0245(6) Uani 1 1 d .
H34 H 0.0411 -0.1637 0.8951 0.029 Uiso 1 1 calc R
C35 C 0.0022(2) -0.06498(17) 0.82554(10) 0.0219(5) Uani 1 1 d .
C36 C -0.0065(2) 0.03321(17) 0.80396(9) 0.0190(5) Uani 1 1 d .
C36A C -0.0040(2) 0.09642(17) 0.83916(9) 0.0183(5) Uani 1 1 d .
C37 C -0.0035(2) 0.04637(18) 0.66420(10) 0.0220(5) Uani 1 1 d .
C38 C -0.0071(3) 0.13853(19) 0.64203(11) 0.0273(6) Uani 1 1 d .
H38 H -0.0076 0.1818 0.6638 0.033 Uiso 1 1 calc R
C39 C -0.0101(3) 0.1662(2) 0.58751(11) 0.0303(6) Uani 1 1 d .
H39 H -0.0137 0.2291 0.5718 0.036 Uiso 1 1 calc R
C40 C -0.0077(3) 0.1029(2) 0.55576(11) 0.0288(6) Uani 1 1 d .
H40 H -0.0108 0.1226 0.5185 0.035 Uiso 1 1 calc R
C41 C -0.0009(3) 0.0112(2) 0.57834(11) 0.0272(6) Uani 1 1 d .
H41 H 0.0024 -0.0323 0.5565 0.033 Uiso 1 1 calc R
C42 C 0.0012(2) -0.01782(18) 0.63279(10) 0.0241(5) Uani 1 1 d .
H42 H 0.0058 -0.0809 0.6484 0.029 Uiso 1 1 calc R
O18 O 0.0586(6) 0.2202(5) 1.0107(2) 0.0365(14) Uani 0.50 1 d P
O18A O 0.1184(5) 0.2082(4) 1.0005(2) 0.0244(11) Uani 0.50 1 d P
O19 O -0.1075(10) 0.3474(4) 0.9605(4) 0.0292(17) Uani 0.50 1 d P
O19A O -0.0880(10) 0.3138(4) 0.9689(4) 0.0280(16) Uani 0.50 1 d P
O20 O 0.128(3) 0.3385(16) 0.9274(8) 0.021(2) Uani 0.50 1 d P
O20A O 0.119(3) 0.3284(18) 0.9382(9) 0.032(4) Uani 0.50 1 d P
H1N H 0.308(3) -0.027(2) 0.4076(11) 0.027(8) Uiso 1 1 d .
H2N H 0.355(3) 0.055(2) 0.9444(11) 0.029(8) Uiso 1 1 d .
H3N H -0.011(3) -0.042(2) 0.7328(13) 0.042(9) Uiso 1 1 d .
H4W H 0.172(4) -0.390(2) 0.9174(13) 0.048(10) Uiso 1 1 d .
H3W H 0.101(4) -0.341(3) 0.9487(16) 0.064(14) Uiso 1 1 d .
H5W H -0.145(3) -0.239(2) 0.9323(13) 0.042(10) Uiso 1 1 d .
H6W H -0.254(3) -0.245(2) 0.9104(12) 0.034(9) Uiso 1 1 d .
H9W H -0.311(4) -0.377(3) 0.8673(15) 0.059(13) Uiso 1 1 d .
H10W H -0.263(3) -0.405(2) 0.8251(15) 0.053(11) Uiso 1 1 d .
H11W H 0.067(4) -0.547(3) 0.8892(16) 0.070(13) Uiso 1 1 d .
H12W H 0.042(4) -0.500(3) 0.8396(16) 0.059(13) Uiso 1 1 d .
H32W H 0.639(3) 0.237(2) 0.5087(13) 0.042(10) Uiso 1 1 d .
H31W H 0.579(4) 0.310(2) 0.5282(14) 0.054(11) Uiso 1 1 d .
H33W H 0.439(4) 0.483(3) 0.4439(15) 0.060(12) Uiso 1 1 d .
H34W H 0.532(3) 0.531(3) 0.4370(13) 0.044(10) Uiso 1 1 d .
H25W H 0.458(4) 0.316(2) 0.3998(13) 0.040(10) Uiso 1 1 d .
H26W H 0.536(3) 0.322(2) 0.3620(14) 0.043(10) Uiso 1 1 d .
H29W H 0.800(3) 0.438(2) 0.4914(14) 0.050(11) Uiso 1 1 d .
H30W H 0.895(3) 0.398(2) 0.4622(12) 0.037(9) Uiso 1 1 d .
H53W H 0.197(4) 0.473(3) 0.4494(15) 0.054(13) Uiso 1 1 d .
H54W H 0.215(3) 0.542(2) 0.4183(15) 0.047(11) Uiso 1 1 d .
H28W H 0.887(4) 0.253(2) 0.4213(13) 0.039(10) Uiso 1 1 d .
H27W H 0.801(3) 0.240(2) 0.3893(13) 0.040(10) Uiso 1 1 d .
H21W H 0.616(4) 0.249(2) 0.7620(13) 0.043(11) Uiso 1 1 d .
H22W H 0.511(4) 0.243(2) 0.7372(15) 0.056(11) Uiso 1 1 d .
H23W H 0.274(4) 0.354(3) 0.7237(15) 0.051(12) Uiso 1 1 d .
H24W H 0.211(4) 0.400(3) 0.7539(15) 0.053(12) Uiso 1 1 d .
H15W H 0.313(4) 0.552(3) 0.7863(15) 0.061(12) Uiso 1 1 d .
H16W H 0.346(3) 0.507(2) 0.8345(14) 0.043(11) Uiso 1 1 d .
H38W H 0.576(4) 0.349(3) 0.9499(16) 0.074(14) Uiso 1 1 d .
H37W H 0.714(5) 0.348(3) 0.9439(17) 0.083(16) Uiso 1 1 d .
H55W H 0.026(4) 0.526(3) 0.7450(17) 0.086(15) Uiso 1 1 d .
H56W H -0.027(4) 0.444(2) 0.7672(14) 0.048(11) Uiso 1 1 d .
H44W H -0.003(4) 0.362(3) 0.6649(17) 0.077(13) Uiso 1 1 d .
H43W H 0.064(4) 0.416(3) 0.6249(15) 0.068(12) Uiso 1 1 d .
H49W H 0.406(4) -0.432(2) 0.9086(13) 0.051(10) Uiso 1 1 d .
H50W H 0.364(4) -0.508(3) 0.9319(18) 0.085(16) Uiso 1 1 d .
H45W H 0.608(4) -0.387(3) 0.7510(14) 0.050(12) Uiso 1 1 d .
H46W H 0.728(5) -0.433(3) 0.7380(18) 0.087(16) Uiso 1 1 d .

loop_
_atom_site_aniso_label
_atom_site_aniso_U_11
_atom_site_aniso_U_22
_atom_site_aniso_U_33
_atom_site_aniso_U_23
_atom_site_aniso_U_13
_atom_site_aniso_U_12
Mg1 0.0186(4) 0.0184(4) 0.0166(4) -0.0053(3) 0.0005(3) -0.0023(3)
Mg2 0.0240(4) 0.0170(4) 0.0145(4) -0.0040(3) 0.0012(3) -0.0061(3)
Mg3 0.0183(4) 0.0149(4) 0.0155(4) -0.0022(3) -0.0001(3) -0.0035(3)
S1 0.0150(3) 0.0158(3) 0.0150(3) -0.0030(2) -0.0016(2) -0.0024(2)
S2 0.0231(3) 0.0241(3) 0.0138(3) -0.0077(2) 0.0021(2) -0.0102(3)
S3 0.0161(3) 0.0190(3) 0.0130(3) -0.0025(2) -0.0007(2) -0.0014(2)
S4 0.0239(3) 0.0221(3) 0.0157(3) -0.0054(2) -0.0044(2) 0.0023(3)
S5 0.0225(3) 0.0194(3) 0.0169(3) 0.0017(2) -0.0065(2) -0.0044(2)
S6 0.0337(4) 0.0306(4) 0.0177(3) 0.0022(3) -0.0079(3) -0.0142(3)
O1 0.0173(8) 0.0217(9) 0.0236(9) -0.0071(7) -0.0038(7) -0.0039(7)
O2 0.0216(9) 0.0191(9) 0.0168(8) -0.0012(7) 0.0008(7) -0.0051(7)
O3 0.0208(9) 0.0174(9) 0.0226(9) -0.0061(7) -0.0021(7) 0.0005(7)
O4 0.0247(9) 0.0289(10) 0.0212(9) -0.0120(8) 0.0055(7) -0.0124(8)
O5 0.0243(10) 0.0572(14) 0.0587(14) -0.0443(12) 0.0094(10) -0.0088(10)
O6 0.0848(17) 0.0370(12) 0.0173(10) 0.0012(9) -0.0165(10) -0.0328(12)
O7 0.0300(10) 0.0153(9) 0.0212(9) -0.0048(7) -0.0008(7) -0.0070(7)
O8 0.0221(9) 0.0234(9) 0.0153(8) -0.0017(7) 0.0038(7) -0.0050(7)
O9 0.0172(8) 0.0247(9) 0.0215(9) -0.0070(8) -0.0036(7) -0.0014(7)
O10 0.0188(8) 0.0166(8) 0.0188(8) -0.0025(7) -0.0011(7) 0.0005(7)
O11 0.0391(11) 0.0244(10) 0.0301(10) -0.0080(8) 0.0015(9) -0.0071(9)
O12 0.0265(10) 0.0438(12) 0.0221(10) -0.0136(9) -0.0044(8) 0.0095(9)
O13 0.0377(11) 0.0246(10) 0.0225(10) -0.0062(8) -0.0151(8) 0.0046(8)
O14 0.0339(10) 0.0178(9) 0.0272(10) -0.0055(8) 0.0067(8) -0.0069(8)
O15 0.0223(9) 0.0253(10) 0.0271(10) -0.0044(8) -0.0099(7) -0.0028(8)
O16 0.0296(10) 0.0258(10) 0.0165(9) 0.0026(7) -0.0034(7) -0.0096(8)
O17 0.0309(10) 0.0199(9) 0.0228(9) -0.0010(8) -0.0091(8) -0.0018(8)
O21 0.0310(10) 0.0214(9) 0.0276(10) 0.0002(8) 0.0013(8) -0.0070(8)
O13W 0.0187(10) 0.0364(11) 0.0169(10) -0.0090(8) 0.0018(7) -0.0094(8)
O14W 0.0155(9) 0.0270(10) 0.0212(10) -0.0101(8) -0.0022(7) -0.0035(8)
O15W 0.0204(10) 0.0360(11) 0.0333(11) -0.0191(9) 0.0008(8) -0.0073(9)
O16W 0.0405(11) 0.0150(10) 0.0173(9) -0.0027(8) 0.0091(8) -0.0036(8)
O17W 0.0294(11) 0.0175(10) 0.0382(12) -0.0060(9) -0.0024(9) -0.0021(8)
O18W 0.0353(11) 0.0489(13) 0.0242(10) 0.0139(9) 0.0032(9) -0.0107(10)
O7W 0.0300(10) 0.0206(9) 0.0232(9) -0.0040(8) 0.0079(8) -0.0074(8)
O8W 0.0410(12) 0.0198(10) 0.0168(10) -0.0064(8) 0.0023(9) -0.0032(8)
O9W 0.0346(11) 0.0438(12) 0.0249(10) -0.0131(9) -0.0063(8) -0.0069(9)
O10W 0.0726(15) 0.0228(10) 0.0166(9) -0.0061(8) 0.0121(9) -0.0200(10)
O11W 0.0265(11) 0.0215(10) 0.0194(9) -0.0072(8) -0.0027(8) -0.0045(8)
O12W 0.0234(11) 0.0490(14) 0.0347(12) -0.0289(11) 0.0053(9) -0.0089(10)
O1W 0.0307(10) 0.0194(9) 0.0268(10) -0.0062(8) 0.0089(8) -0.0065(8)
O2W 0.0266(11) 0.0306(11) 0.0372(12) -0.0182(10) -0.0090(9) 0.0010(9)
O3W 0.0186(10) 0.0260(10) 0.0250(10) -0.0125(8) -0.0004(8) -0.0024(8)
O4W 0.0482(12) 0.0262(10) 0.0193(9) -0.0030(8) -0.0058(9) 0.0042(9)
O5W 0.0211(10) 0.0404(12) 0.0212(10) -0.0116(9) 0.0029(8) -0.0082(9)
O6W 0.0302(11) 0.0210(11) 0.0308(12) -0.0103(9) 0.0033(9) -0.0037(8)
O19W 0.0433(14) 0.0425(13) 0.0245(11) -0.0078(10) 0.0017(10) -0.0145(12)
029W 0.031(2) 0.042(2) 0.0215(19) -0.0058(18) 0.0014(16) -0.0154(18)
O30W 0.0270(19) 0.030(2) 0.0179(18) -0.0012(16) 0.0025(15) -0.0097(16)
O20W 0.030(2) 0.049(2) 0.028(2) -0.0186(19) 0.0127(16) -0.0286(19)
O21W 0.0282(10) 0.0321(11) 0.0263(10) -0.0024(8) -0.0074(8) -0.0077(8)
028W 0.0287(11) 0.0411(13) 0.0462(14) -0.0258(12) 0.0119(10) -0.0129(10)
O25W 0.0223(10) 0.0299(11) 0.0213(10) -0.0051(9) -0.0009(8) -0.0089(8)
O23W 0.0288(11) 0.0296(12) 0.0344(12) -0.0055(10) -0.0001(10) -0.0040(10)
O24W 0.0794(18) 0.0414(14) 0.0260(11) 0.0031(10) 0.0040(11) 0.0139(12)
O27W 0.0319(11) 0.0227(11) 0.0221(11) -0.0016(9) -0.0037(8) -0.0054(9)
O26W 0.0242(18) 0.0245(19) 0.0230(19) -0.0030(15) -0.0027(15) -0.0049(15)
O22W 0.0281(11) 0.0401(13) 0.0350(12) 0.0087(10) 0.0045(9) -0.0004(9)
N1 0.0132(9) 0.0177(10) 0.0163(10) -0.0051(8) 0.0000(8) -0.0038(8)
N2 0.0216(11) 0.0154(11) 0.0158(10) -0.0040(9) -0.0011(8) -0.0048(9)
N3 0.0128(9) 0.0178(10) 0.0174(10) -0.0040(8) 0.0016(8) -0.0002(8)
N4 0.0212(11) 0.0157(11) 0.0185(10) -0.0038(9) 0.0016(8) -0.0036(9)
N5 0.0145(10) 0.0228(11) 0.0207(11) -0.0011(9) -0.0014(8) -0.0035(8)
N6 0.0228(11) 0.0190(11) 0.0220(11) -0.0001(9) -0.0010(9) -0.0045(9)
C1 0.0133(10) 0.0170(12) 0.0118(11) -0.0010(9) -0.0007(8) -0.0052(9)
C2 0.0178(11) 0.0189(12) 0.0172(12) -0.0044(10) 0.0020(9) -0.0068(10)
C3 0.0183(11) 0.0232(13) 0.0125(11) -0.0058(10) 0.0005(9) -0.0087(10)
C4 0.0177(11) 0.0236(13) 0.0112(11) -0.0014(10) -0.0001(9) -0.0071(10)
C4A 0.0138(11) 0.0190(12) 0.0157(11) -0.0022(9) 0.0015(9) -0.0063(9)
C5 0.0170(11) 0.0210(13) 0.0156(11) 0.0015(10) -0.0008(9) -0.0052(10)
C6 0.0191(12) 0.0154(12) 0.0214(12) 0.0019(10) 0.0004(10) -0.0049(10)
C7 0.0152(11) 0.0187(12) 0.0186(12) -0.0033(10) 0.0004(9) -0.0057(9)
C8 0.0130(11) 0.0147(11) 0.0168(11) -0.0025(9) -0.0001(9) -0.0044(9)
C8A 0.0130(11) 0.0172(12) 0.0140(11) -0.0014(9) 0.0006(9) -0.0058(9)
C9 0.0171(11) 0.0258(13) 0.0146(11) -0.0075(10) -0.0014(9) -0.0063(10)
C10 0.0332(14) 0.0245(14) 0.0183(12) -0.0059(11) 0.0007(11) -0.0087(11)
C11 0.0409(16) 0.0323(16) 0.0205(13) -0.0023(12) -0.0021(12) -0.0115(13)
C12 0.0263(14) 0.0456(17) 0.0141(12) -0.0051(12) 0.0007(10) -0.0105(12)
C13 0.0260(14) 0.0387(16) 0.0217(13) -0.0157(12) 0.0008(11) -0.0054(12)
C14 0.0228(13) 0.0250(14) 0.0217(13) -0.0069(11) -0.0011(10) -0.0049(11)
C15 0.0135(11) 0.0196(12) 0.0124(11) -0.0016(9) 0.0011(9) -0.0028(9)
C16 0.0181(11) 0.0170(12) 0.0155(11) -0.0013(10) -0.0018(9) -0.0009(9)
C17 0.0169(11) 0.0220(13) 0.0147(11) -0.0046(10) -0.0005(9) -0.0004(10)
C18 0.0172(12) 0.0255(13) 0.0130(11) -0.0005(10) 0.0001(9) -0.0019(10)
C18A 0.0148(11) 0.0199(12) 0.0168(12) -0.0009(10) 0.0034(9) -0.0042(9)
C19 0.0191(12) 0.0232(13) 0.0182(12) 0.0034(10) 0.0018(10) -0.0046(10)
C20 0.0202(12) 0.0182(12) 0.0240(13) 0.0011(10) 0.0050(10) -0.0050(10)
C21 0.0171(12) 0.0171(12) 0.0215(12) -0.0018(10) 0.0048(10) -0.0043(10)
C22 0.0123(11) 0.0192(12) 0.0178(12) -0.0016(10) 0.0024(9) -0.0029(9)
C22A 0.0122(11) 0.0177(12) 0.0173(11) -0.0034(10) 0.0023(9) -0.0020(9)
C23 0.0146(11) 0.0203(13) 0.0182(12) -0.0043(10) 0.0021(9) -0.0009(9)
C24 0.0234(12) 0.0206(13) 0.0204(12) -0.0074(10) 0.0021(10) -0.0067(10)
C25 0.0232(13) 0.0237(13) 0.0211(13) -0.0027(11) 0.0005(10) -0.0056(11)
C26 0.0180(12) 0.0278(14) 0.0184(12) -0.0060(11) -0.0001(10) -0.0021(10)
C27 0.0220(13) 0.0245(14) 0.0252(13) -0.0111(11) 0.0000(10) -0.0012(10)
C28 0.0230(13) 0.0187(13) 0.0236(13) -0.0073(11) 0.0029(10) -0.0027(10)
C29 0.0134(11) 0.0234(13) 0.0177(12) 0.0023(10) -0.0031(9) -0.0049(10)
C30 0.0204(12) 0.0235(13) 0.0194(12) 0.0047(10) -0.0051(10) -0.0095(10)
C31 0.0193(12) 0.0282(14) 0.0179(12) 0.0015(11) -0.0043(10) -0.0093(11)
C32 0.0169(12) 0.0296(14) 0.0170(12) 0.0054(11) -0.0023(9) -0.0075(10)
C32A 0.0122(11) 0.0257(14) 0.0226(13) 0.0046(11) -0.0010(9) -0.0045(10)
C33 0.0173(12) 0.0280(14) 0.0206(13) 0.0063(11) -0.0006(10) -0.0055(10)
C34 0.0190(12) 0.0217(13) 0.0280(14) 0.0056(11) 0.0009(10) -0.0046(10)
C35 0.0147(11) 0.0217(13) 0.0271(13) 0.0000(11) 0.0032(10) -0.0047(10)
C36 0.0139(11) 0.0198(12) 0.0204(12) 0.0016(10) -0.0019(9) -0.0029(9)
C36A 0.0102(11) 0.0227(13) 0.0195(12) 0.0026(10) -0.0018(9) -0.0044(9)
C37 0.0161(12) 0.0275(14) 0.0211(13) -0.0030(11) 0.0003(10) -0.0042(10)
C38 0.0315(14) 0.0257(14) 0.0254(14) -0.0048(11) 0.0037(11) -0.0090(12)
C39 0.0324(15) 0.0308(15) 0.0262(14) 0.0010(12) 0.0023(12) -0.0106(12)
C40 0.0220(13) 0.0427(17) 0.0202(13) -0.0026(12) 0.0021(10) -0.0083(12)
C41 0.0224(13) 0.0337(16) 0.0270(14) -0.0100(12) 0.0018(11) -0.0060(11)
C42 0.0195(12) 0.0239(14) 0.0272(14) -0.0041(11) -0.0009(10) -0.0025(10)
O18 0.067(4) 0.028(3) 0.018(3) -0.001(2) -0.006(3) -0.020(3)
O18A 0.032(3) 0.026(2) 0.015(3) -0.0028(19) -0.008(2) -0.004(2)
O19 0.021(3) 0.020(4) 0.046(5) -0.020(4) 0.009(3) 0.006(3)
O19A 0.023(3) 0.033(4) 0.026(3) -0.017(4) -0.005(2) 0.009(3)
O20 0.024(4) 0.010(4) 0.028(7) 0.004(4) 0.011(4) -0.010(3)
O20A 0.033(4) 0.023(6) 0.038(9) 0.004(5) 0.016(5) -0.015(4)

loop_
_atom_type_symbol
_atom_type_description
_atom_type_scat_dispersion_real
_atom_type_scat_dispersion_imag
_atom_type_scat_source
Mg Mg 0.0486 0.0363 'International Tables Vol C Tables 4.2.6.8 and 6.1.1.4'
S S 0.1246 0.1234 'International Tables Vol C Tables 4.2.6.8 and 6.1.1.4'
O O 0.0106 0.0060 'International Tables Vol C Tables 4.2.6.8 and 6.1.1.4'
N N 0.0061 0.0033 'International Tables Vol C Tables 4.2.6.8 and 6.1.1.4'
C C 0.0033 0.0016 'International Tables Vol C Tables 4.2.6.8 and 6.1.1.4'
H H 0.0000 0.0000 'International Tables Vol C Tables 4.2.6.8 and 6.1.1.4'

loop_
_geom_angle_atom_site_label_1
_geom_angle_atom_site_label_2
_geom_angle_atom_site_label_3
_geom_angle
O6W Mg1 O3W 177.88(9)
O6W Mg1 O1W 88.36(9)
O3W Mg1 O1W 90.84(8)
O6W Mg1 O5W 94.08(9)
O3W Mg1 O5W 87.91(9)
O1W Mg1 O5W 91.78(8)
O6W Mg1 O2W 89.97(9)
O3W Mg1 O2W 88.08(9)
O1W Mg1 O2W 90.83(9)
O5W Mg1 O2W 175.24(10)
O6W Mg1 O4W 88.30(9)
O3W Mg1 O4W 92.45(8)
O1W Mg1 O4W 176.33(8)
O5W Mg1 O4W 89.97(9)
O2W Mg1 O4W 87.66(9)
O8W Mg2 O9W 92.63(9)
O8W Mg2 O10W 87.68(8)
O9W Mg2 O10W 89.55(9)
O8W Mg2 O12W 90.91(10)
O9W Mg2 O12W 176.45(10)
O10W Mg2 O12W 90.88(9)
O8W Mg2 O11W 177.55(10)
O9W Mg2 O11W 89.72(9)
O10W Mg2 O11W 93.06(8)
O12W Mg2 O11W 86.74(9)
O8W Mg2 O7W 88.21(8)
O9W Mg2 O7W 88.91(8)
O10W Mg2 O7W 175.54(8)
O12W Mg2 O7W 90.91(9)
O11W Mg2 O7W 91.12(8)
O16W Mg3 O17W 88.60(9)
O16W Mg3 O14W 91.23(8)
O17W Mg3 O14W 178.91(10)
O16W Mg3 O13W 89.46(8)
O17W Mg3 O13W 90.85(9)
O14W Mg3 O13W 88.06(8)
O16W Mg3 O15W 94.05(9)
O17W Mg3 O15W 90.78(9)
O14W Mg3 O15W 90.31(9)
O13W Mg3 O15W 176.16(9)
O16W Mg3 O18W 175.98(9)
O17W Mg3 O18W 89.12(9)
O14W Mg3 O18W 90.99(8)
O13W Mg3 O18W 87.27(9)
O15W Mg3 O18W 89.29(9)
O1 S1 O2 114.08(10)
O1 S1 O3 111.93(10)
O2 S1 O3 110.61(10)
O1 S1 C1 108.02(10)
O2 S1 C1 106.78(10)
O3 S1 C1 104.83(10)
O5 S2 O6 113.97(14)
O5 S2 O4 110.92(12)
O6 S2 O4 112.05(12)
O5 S2 C3 108.35(11)
O6 S2 C3 106.35(12)
O4 S2 C3 104.59(10)
O8 S3 O9 114.87(10)
O8 S3 O10 111.24(10)
O9 S3 O10 109.50(10)
O8 S3 C15 109.21(10)
O9 S3 C15 107.45(11)
O10 S3 C15 103.93(10)
O13 S4 O12 113.06(11)
O13 S4 O11 113.66(12)
O12 S4 O11 110.88(12)
O13 S4 C17 106.62(11)
O12 S4 C17 106.10(11)
O11 S4 C17 105.85(11)
O16 S5 O15 114.14(11)
O16 S5 O17 111.30(11)
O15 S5 O17 110.30(11)
O16 S5 C29 108.46(11)
O15 S5 C29 107.67(11)
O17 S5 C29 104.43(11)
O19A S6 O20A 119.4(13)
O19A S6 O18 92.4(5)
O20A S6 O18 118.3(13)
O19A S6 O18A 118.1(4)
O20A S6 O18A 100.9(13)
O18 S6 O18A 25.7(2)
O19A S6 O20 118.9(10)
O20A S6 O20 7(2)
O18 S6 O20 125.3(10)
O18A S6 O20 106.6(10)
O19A S6 O19 15.9(6)
O20A S6 O19 104.3(13)
O18 S6 O19 105.3(4)
O18A S6 O19 130.3(4)
O20 S6 O19 103.2(10)
O19A S6 C31 105.4(4)
O20A S6 C31 109.8(12)
O18 S6 C31 109.9(3)
O18A S6 C31 101.9(2)
O20 S6 C31 103.6(9)
O19 S6 C31 108.6(4)
Mg3 O13W H25W 134(2)
Mg3 O13W H26W 122(2)
H25W O13W H26W 104(3)
Mg3 O14W H28W 122(2)
Mg3 O14W H27W 118(2)
H28W O14W H27W 110(3)
Mg3 O15W H29W 124(2)
Mg3 O15W H30W 127(2)
H29W O15W H30W 103(3)
Mg3 O16W H32W 125(2)
Mg3 O16W H31W 132(2)
H32W O16W H31W 103(3)
Mg3 O17W H33W 125(3)
Mg3 O17W H34W 122(2)
H33W O17W H34W 107(3)
Mg3 O18W H36W 122.1
Mg3 O18W H35W 124.7
H36W O18W H35W 111.2
Mg2 O7W H13W 123.7
Mg2 O7W H14W 106.0
H13W O7W H14W 101.5
Mg2 O8W H15W 128(2)
Mg2 O8W H16W 123(3)
H15W O8W H16W 106(3)
Mg2 O9W H17W 120.7
Mg2 O9W H18W 130.0
H17W O9W H18W 106.1
Mg2 O10W H19W 119.4
Mg2 O10W H20W 122.6
H19W O10W H20W 104.6
Mg2 O11W H21W 115(3)
Mg2 O11W H22W 119(2)
H21W O11W H22W 105(3)
Mg2 O12W H23W 133(3)
Mg2 O12W H24W 117(3)
H23W O12W H24W 110(4)
Mg1 O1W H1W 116.8
Mg1 O1W H2W 123.6
H1W O1W H2W 108.3
Mg1 O2W H4W 116(2)
Mg1 O2W H3W 130(3)
H4W O2W H3W 111(4)
Mg1 O3W H5W 117(2)
Mg1 O3W H6W 125(2)
H5W O3W H6W 107(3)
Mg1 O4W H8W 109.8
Mg1 O4W H7W 107.5
H8W O4W H7W 108.5
Mg1 O5W H9W 123(3)
Mg1 O5W H10W 134(2)
H9W O5W H10W 103(3)
Mg1 O6W H11W 124(3)
Mg1 O6W H12W 120(3)
H11W O6W H12W 110(4)
H38W O19W H37W 112(4)
H39W O20W H40W 116.8
H41W O21W H42W 110.7
H55W 028W H56W 111(4)
H49W O25W H50W 105(4)
H45W O23W H46W 110(4)
H47W O24W H48W 104.6
H53W O27W H54W 106(4)
H51W O26W H52W 111.8
H44W O22W H43W 103(3)
N2 N1 C8 118.2(2)
N1 N2 C9 121.4(2)
N1 N2 H1N 117(2)
C9 N2 H1N 121(2)
N4 N3 C22 118.4(2)
N3 N4 C23 121.7(2)
N3 N4 H2N 117(2)
C23 N4 H2N 121(2)
N6 N5 C36 119.1(2)
N5 N6 C37 121.5(2)
N5 N6 H3N 117(2)
C37 N6 H3N 122(2)
C2 C1 C8A 120.4(2)
C2 C1 S1 113.90(17)
C8A C1 S1 125.61(17)
C1 C2 C3 120.9(2)
C1 C2 H2 119.5
C3 C2 H2 119.5
C4 C3 C2 120.0(2)
C4 C3 S2 121.08(18)
C2 C3 S2 118.87(18)
C3 C4 C4A 120.4(2)
C3 C4 H4 119.8
C4A C4 H4 119.8
C4 C4A C8A 120.6(2)
C4 C4A C5 119.2(2)
C8A C4A C5 120.1(2)
C6 C5 C4A 122.8(2)
C6 C5 H5 118.6
C4A C5 H5 118.6
C5 C6 C7 120.4(2)
C5 C6 H6 119.8
C7 C6 H6 119.8
O7 C7 C6 120.5(2)
O7 C7 C8 120.6(2)
C6 C7 C8 118.8(2)
N1 C8 C7 122.7(2)
N1 C8 C8A 116.4(2)
C7 C8 C8A 120.2(2)
C1 C8A C4A 116.7(2)
C1 C8A C8 126.4(2)
C4A C8A C8 116.9(2)
C10 C9 C14 121.1(2)
C10 C9 N2 122.2(2)
C14 C9 N2 116.8(2)
C9 C10 C11 118.8(2)
C9 C10 H10 120.6
C11 C10 H10 120.6
C12 C11 C10 121.0(3)
C12 C11 H11 119.5
C10 C11 H11 119.5
C11 C12 C13 119.9(2)
C11 C12 H12 120.1
C13 C12 H12 120.1
C12 C13 C14 120.3(2)
C12 C13 H13 119.8
C14 C13 H13 119.8
C13 C14 C9 119.0(2)
C13 C14 H14 120.5
C9 C14 H14 120.5
C16 C15 C22A 120.2(2)
C16 C15 S3 112.87(17)
C22A C15 S3 126.89(18)
C15 C16 C17 121.1(2)
C15 C16 H16 119.5
C17 C16 H16 119.5
C18 C17 C16 119.9(2)
C18 C17 S4 122.16(19)
C16 C17 S4 117.86(18)
C17 C18 C18A 120.1(2)
C17 C18 H18 119.9
C18A C18 H18 119.9
C18 C18A C22A 121.3(2)
C18 C18A C19 118.5(2)
C22A C18A C19 120.1(2)
C20 C19 C18A 122.4(2)
C20 C19 H19 118.8
C18A C19 H19 118.8
C19 C20 C21 120.6(2)
C19 C20 H20 119.7
C21 C20 H20 119.7
O14 C21 C20 120.8(2)
O14 C21 C22 120.6(2)
C20 C21 C22 118.6(2)
N3 C22 C21 122.8(2)
N3 C22 C22A 116.4(2)
C21 C22 C22A 120.3(2)
C18A C22A C15 116.9(2)
C18A C22A C22 117.3(2)
C15 C22A C22 125.7(2)
C24 C23 C28 121.1(2)
C24 C23 N4 122.0(2)
C28 C23 N4 116.9(2)
C23 C24 C25 118.6(2)
C23 C24 H24 120.7
C25 C24 H24 120.7
C26 C25 C24 120.9(2)
C26 C25 H25 119.6
C24 C25 H25 119.6
C25 C26 C27 119.6(2)
C25 C26 H26 120.2
C27 C26 H26 120.2
C28 C27 C26 120.2(2)
C28 C27 H27 119.9
C26 C27 H27 119.9
C27 C28 C23 119.5(2)
C27 C28 H28 120.2
C23 C28 H28 120.2
C30 C29 C36A 120.2(2)
C30 C29 S5 112.96(18)
C36A C29 S5 126.73(19)
C29 C30 C31 121.5(2)
C29 C30 H30 119.2
C31 C30 H30 119.2
C32 C31 C30 119.5(2)
C32 C31 S6 121.88(19)
C30 C31 S6 118.6(2)
C31 C32 C32A 120.4(2)
C31 C32 H32 119.8
C32A C32 H32 119.8
C32 C32A C36A 121.4(2)
C32 C32A C33 118.3(2)
C36A C32A C33 120.3(2)
C34 C33 C32A 122.7(2)
C34 C33 H33 118.7
C32A C33 H33 118.7
C33 C34 C35 120.6(2)
C33 C34 H34 119.7
C35 C34 H34 119.7
O21 C35 C34 120.9(2)
O21 C35 C36 120.4(2)
C34 C35 C36 118.6(2)
N5 C36 C35 122.4(2)
N5 C36 C36A 117.1(2)
C35 C36 C36A 120.2(2)
C32A C36A C29 116.8(2)
C32A C36A C36 117.1(2)
C29 C36A C36 126.1(2)
C42 C37 C38 121.1(2)
C42 C37 N6 117.0(2)
C38 C37 N6 121.9(2)
C39 C38 C37 118.7(3)
C39 C38 H38 120.6
C37 C38 H38 120.6
C40 C39 C38 120.7(3)
C40 C39 H39 119.7
C38 C39 H39 119.7
C41 C40 C39 120.0(3)
C41 C40 H40 120.0
C39 C40 H40 120.0
C40 C41 C42 120.3(3)
C40 C41 H41 119.9
C42 C41 H41 119.9
C37 C42 C41 119.3(2)
C37 C42 H42 120.4
C41 C42 H42 120.4
O18A O18 S6 80.4(10)
O18 O18A S6 73.9(10)
O19A O19 S6 45(2)
O19 O19A S6 119(3)

loop_
_geom_bond_atom_site_label_1
_geom_bond_atom_site_label_2
_geom_bond_distance
Mg1 O6W 2.037(2)
Mg1 O3W 2.0551(19)
Mg1 O1W 2.0630(19)
Mg1 O5W 2.067(2)
Mg1 O2W 2.079(2)
Mg1 O4W 2.107(2)
Mg2 O8W 2.037(2)
Mg2 O9W 2.046(2)
Mg2 O10W 2.0482(19)
Mg2 O12W 2.054(2)
Mg2 O11W 2.062(2)
Mg2 O7W 2.1118(18)
Mg3 O16W 2.0439(19)
Mg3 O17W 2.045(2)
Mg3 O14W 2.0535(19)
Mg3 O13W 2.067(2)
Mg3 O15W 2.071(2)
Mg3 O18W 2.085(2)
S1 O1 1.4494(17)
S1 O2 1.4639(17)
S1 O3 1.4660(17)
S1 C1 1.792(2)
S2 O5 1.445(2)
S2 O6 1.447(2)
S2 O4 1.4622(17)
S2 C3 1.766(2)
S3 O8 1.4416(16)
S3 O9 1.4631(17)
S3 O10 1.4800(17)
S3 C15 1.798(2)
S4 O13 1.4491(18)
S4 O12 1.4580(18)
S4 O11 1.464(2)
S4 C17 1.761(2)
S5 O16 1.4481(18)
S5 O15 1.4588(18)
S5 O17 1.4714(18)
S5 C29 1.795(2)
S6 O19A 1.303(9)
S6 O20A 1.32(2)
S6 O18 1.452(6)
S6 O18A 1.490(6)
S6 O20 1.57(2)
S6 O19 1.614(7)
S6 C31 1.763(3)
O7 C7 1.273(3)
O14 C21 1.271(3)
O21 C35 1.269(3)
O13W H25W 0.77(3)
O13W H26W 0.80(3)
O14W H28W 0.80(3)
O14W H27W 0.80(3)
O15W H29W 0.85(4)
O15W H30W 0.83(3)
O16W H32W 0.83(3)
O16W H31W 0.87(4)
O17W H33W 0.84(4)
O17W H34W 0.79(4)
O18W H36W 0.8536
O18W H35W 0.7950
O7W H13W 0.9392
O7W H14W 1.0232
O8W H15W 0.89(4)
O8W H16W 0.74(4)
O9W H17W 0.8396
O9W H18W 0.8690
O10W H19W 0.9604
O10W H20W 0.8566
O11W H21W 0.77(4)
O11W H22W 0.87(4)
O12W H23W 0.71(4)
O12W H24W 0.78(4)
O1W H1W 0.7858
O1W H2W 0.9553
O2W H4W 0.84(4)
O2W H3W 0.74(4)
O3W H5W 0.84(3)
O3W H6W 0.77(3)
O4W H8W 1.0591
O4W H7W 1.0751
O5W H9W 0.75(4)
O5W H10W 0.91(4)
O6W H11W 0.88(4)
O6W H12W 0.75(4)
O19W H38W 0.83(4)
O19W H37W 0.86(5)
029W O30W 1.177(5)
O20W H39W 0.8494
O20W H40W 0.6586
O21W H41W 0.9559
O21W H42W 0.9726
028W H55W 0.96(5)
028W H56W 0.83(4)
O25W H49W 0.89(4)
O25W H50W 0.79(5)
O23W H45W 0.79(4)
O23W H46W 0.83(5)
O24W H47W 1.1067
O24W H48W 0.9318
O27W H53W 0.73(4)
O27W H54W 0.81(4)
O26W H51W 1.0192
O26W H52W 1.0918
O22W H44W 0.94(4)
O22W H43W 0.89(4)
N1 N2 1.297(3)
N1 C8 1.349(3)
N2 C9 1.409(3)
N2 H1N 0.82(3)
N3 N4 1.296(3)
N3 C22 1.342(3)
N4 C23 1.412(3)
N4 H2N 0.84(3)
N5 N6 1.298(3)
N5 C36 1.342(3)
N6 C37 1.413(3)
N6 H3N 0.86(3)
C1 C2 1.386(3)
C1 C8A 1.424(3)
C2 C3 1.394(3)
C2 H2 0.9500
C3 C4 1.366(3)
C4 C4A 1.401(3)
C4 H4 0.9500
C4A C8A 1.428(3)
C4A C5 1.439(3)
C5 C6 1.342(3)
C5 H5 0.9500
C6 C7 1.438(3)
C6 H6 0.9500
C7 C8 1.454(3)
C8 C8A 1.460(3)
C9 C10 1.385(4)
C9 C14 1.395(3)
C10 C11 1.388(3)
C10 H10 0.9500
C11 C12 1.381(4)
C11 H11 0.9500
C12 C13 1.383(4)
C12 H12 0.9500
C13 C14 1.390(3)
C13 H13 0.9500
C14 H14 0.9500
C15 C16 1.388(3)
C15 C22A 1.428(3)
C16 C17 1.398(3)
C16 H16 0.9500
C17 C18 1.372(3)
C18 C18A 1.399(3)
C18 H18 0.9500
C18A C22A 1.421(3)
C18A C19 1.446(3)
C19 C20 1.340(4)
C19 H19 0.9500
C20 C21 1.439(3)
C20 H20 0.9500
C21 C22 1.453(3)
C22 C22A 1.457(3)
C23 C24 1.388(3)
C23 C28 1.389(3)
C24 C25 1.389(3)
C24 H24 0.9500
C25 C26 1.387(3)
C25 H25 0.9500
C26 C27 1.389(4)
C26 H26 0.9500
C27 C28 1.382(3)
C27 H27 0.9500
C28 H28 0.9500
C29 C30 1.381(3)
C29 C36A 1.431(3)
C30 C31 1.398(3)
C30 H30 0.9500
C31 C32 1.375(4)
C32 C32A 1.396(4)
C32 H32 0.9500
C32A C36A 1.424(3)
C32A C33 1.447(4)
C33 C34 1.340(4)
C33 H33 0.9500
C34 C35 1.437(4)
C34 H34 0.9500
C35 C36 1.462(3)
C36 C36A 1.462(3)
C37 C42 1.388(4)
C37 C38 1.390(4)
C38 C39 1.388(4)
C38 H38 0.9500
C39 C40 1.388(4)
C39 H39 0.9500
C40 C41 1.380(4)
C40 H40 0.9500
C41 C42 1.389(4)
C41 H41 0.9500
C42 H42 0.9500
O18 O18A 0.655(6)
O19 O19A 0.508(9)

loop_
_geom_torsion_atom_site_label_1
_geom_torsion_atom_site_label_2
_geom_torsion_atom_site_label_3
_geom_torsion_atom_site_label_4
_geom_torsion
C8 N1 N2 C9 -175.6(2)
C22 N3 N4 C23 176.6(2)
C36 N5 N6 C37 -178.6(2)
O1 S1 C1 C2 -141.83(16)
O2 S1 C1 C2 95.06(18)
O3 S1 C1 C2 -22.34(19)
O1 S1 C1 C8A 33.9(2)
O2 S1 C1 C8A -89.2(2)
O3 S1 C1 C8A 153.38(19)
C8A C1 C2 C3 -2.2(3)
S1 C1 C2 C3 173.75(17)
C1 C2 C3 C4 -5.4(3)
C1 C2 C3 S2 172.41(17)
O5 S2 C3 C4 -125.1(2)
O6 S2 C3 C4 -2.2(2)
O4 S2 C3 C4 116.6(2)
O5 S2 C3 C2 57.2(2)
O6 S2 C3 C2 -179.91(19)
O4 S2 C3 C2 -61.2(2)
C2 C3 C4 C4A 5.1(3)
S2 C3 C4 C4A -172.58(17)
C3 C4 C4A C8A 2.6(3)
C3 C4 C4A C5 -178.5(2)
C4 C4A C5 C6 -176.9(2)
C8A C4A C5 C6 2.1(3)
C4A C5 C6 C7 2.7(4)
C5 C6 C7 O7 176.0(2)
C5 C6 C7 C8 -0.5(3)
N2 N1 C8 C7 7.6(3)
N2 N1 C8 C8A 178.86(19)
O7 C7 C8 N1 -12.0(3)
C6 C7 C8 N1 164.6(2)
O7 C7 C8 C8A 177.1(2)
C6 C7 C8 C8A -6.4(3)
C2 C1 C8A C4A 9.5(3)
S1 C1 C8A C4A -165.98(16)
C2 C1 C8A C8 -170.5(2)
S1 C1 C8A C8 14.0(3)
C4 C4A C8A C1 -9.7(3)
C5 C4A C8A C1 171.3(2)
C4 C4A C8A C8 170.3(2)
C5 C4A C8A C8 -8.6(3)
N1 C8 C8A C1 19.3(3)
C7 C8 C8A C1 -169.2(2)
N1 C8 C8A C4A -160.76(19)
C7 C8 C8A C4A 10.8(3)
N1 N2 C9 C10 -6.1(3)
N1 N2 C9 C14 174.2(2)
C14 C9 C10 C11 1.0(4)
N2 C9 C10 C11 -178.7(2)
C9 C10 C11 C12 -0.3(4)
C10 C11 C12 C13 -0.9(4)
C11 C12 C13 C14 1.4(4)
C12 C13 C14 C9 -0.7(4)
C10 C9 C14 C13 -0.5(4)
N2 C9 C14 C13 179.2(2)
O8 S3 C15 C16 -98.18(18)
O9 S3 C15 C16 136.63(17)
O10 S3 C15 C16 20.62(19)
O8 S3 C15 C22A 85.1(2)
O9 S3 C15 C22A -40.1(2)
O10 S3 C15 C22A -156.09(19)
C22A C15 C16 C17 1.8(3)
S3 C15 C16 C17 -175.13(18)
C15 C16 C17 C18 3.6(3)
C15 C16 C17 S4 -179.42(18)
O13 S4 C17 C18 -15.9(2)
O12 S4 C17 C18 104.9(2)
O11 S4 C17 C18 -137.2(2)
O13 S4 C17 C16 167.21(18)
O12 S4 C17 C16 -72.0(2)
O11 S4 C17 C16 45.9(2)
C16 C17 C18 C18A -4.2(3)
S4 C17 C18 C18A 178.95(17)
C17 C18 C18A C22A -0.6(3)
C17 C18 C18A C19 -179.8(2)
C18 C18A C19 C20 179.3(2)
C22A C18A C19 C20 0.1(3)
C18A C19 C20 C21 -3.1(4)
C19 C20 C21 O14 -176.8(2)
C19 C20 C21 C22 -0.3(3)
N4 N3 C22 C21 -7.8(3)
N4 N3 C22 C22A -179.93(19)
O14 C21 C22 N3 11.3(3)
C20 C21 C22 N3 -165.2(2)
O14 C21 C22 C22A -176.8(2)
C20 C21 C22 C22A 6.6(3)
C18 C18A C22A C15 5.8(3)
C19 C18A C22A C15 -175.0(2)
C18 C18A C22A C22 -173.1(2)
C19 C18A C22A C22 6.1(3)
C16 C15 C22A C18A -6.3(3)
S3 C15 C22A C18A 170.16(17)
C16 C15 C22A C22 172.4(2)
S3 C15 C22A C22 -11.1(3)
N3 C22 C22A C18A 162.9(2)
C21 C22 C22A C18A -9.4(3)
N3 C22 C22A C15 -15.8(3)
C21 C22 C22A C15 171.8(2)
N3 N4 C23 C24 0.7(3)
N3 N4 C23 C28 -179.8(2)
C28 C23 C24 C25 -1.5(4)
N4 C23 C24 C25 177.9(2)
C23 C24 C25 C26 1.3(4)
C24 C25 C26 C27 0.0(4)
C25 C26 C27 C28 -1.1(4)
C26 C27 C28 C23 1.0(4)
C24 C23 C28 C27 0.4(4)
N4 C23 C28 C27 -179.0(2)
O16 S5 C29 C30 102.14(19)
O15 S5 C29 C30 -133.89(18)
O17 S5 C29 C30 -16.6(2)
O16 S5 C29 C36A -81.1(2)
O15 S5 C29 C36A 42.9(2)
O17 S5 C29 C36A 160.1(2)
C36A C29 C30 C31 -0.9(4)
S5 C29 C30 C31 176.07(19)
C29 C30 C31 C32 -2.5(4)
C29 C30 C31 S6 178.85(18)
O19A S6 C31 C32 -102.7(4)
O20A S6 C31 C32 127.5(14)
O18 S6 C31 C32 -4.3(3)
O18A S6 C31 C32 21.1(3)
O20 S6 C31 C32 131.7(10)
O19 S6 C31 C32 -119.0(4)
O19A S6 C31 C30 75.9(4)
O20A S6 C31 C30 -53.9(14)
O18 S6 C31 C30 174.3(3)
O18A S6 C31 C30 -160.2(3)
O20 S6 C31 C30 -49.6(10)
O19 S6 C31 C30 59.6(4)
C30 C31 C32 C32A 2.5(4)
S6 C31 C32 C32A -178.89(18)
C31 C32 C32A C36A 0.9(4)
C31 C32 C32A C33 -179.3(2)
C32 C32A C33 C34 178.1(2)
C36A C32A C33 C34 -2.1(4)
C32A C33 C34 C35 2.2(4)
C33 C34 C35 O21 179.7(2)
C33 C34 C35 C36 2.9(3)
N6 N5 C36 C35 6.2(3)
N6 N5 C36 C36A -179.6(2)
O21 C35 C36 N5 -11.0(4)
C34 C35 C36 N5 165.8(2)
O21 C35 C36 C36A 175.1(2)
C34 C35 C36 C36A -8.1(3)
C32 C32A C36A C29 -4.1(3)
C33 C32A C36A C29 176.0(2)
C32 C32A C36A C36 176.7(2)
C33 C32A C36A C36 -3.2(3)
C30 C29 C36A C32A 4.1(3)
S5 C29 C36A C32A -172.45(17)
C30 C29 C36A C36 -176.8(2)
S5 C29 C36A C36 6.7(3)
N5 C36 C36A C32A -166.1(2)
C35 C36 C36A C32A 8.1(3)
N5 C36 C36A C29 14.8(3)
C35 C36 C36A C29 -171.0(2)
N5 N6 C37 C42 176.2(2)
N5 N6 C37 C38 -5.5(4)
C42 C37 C38 C39 1.9(4)
N6 C37 C38 C39 -176.4(2)
C37 C38 C39 C40 -0.8(4)
C38 C39 C40 C41 -0.7(4)
C39 C40 C41 C42 1.2(4)
C38 C37 C42 C41 -1.4(4)
N6 C37 C42 C41 176.9(2)
C40 C41 C42 C37 -0.1(4)
O19A S6 O18 O18A -176.8(11)
O20A S6 O18 O18A -51.3(18)
O20 S6 O18 O18A -48.4(16)
O19 S6 O18 O18A -167.3(10)
C31 S6 O18 O18A 75.9(10)
O19A S6 O18A O18 3.6(12)
O20A S6 O18A O18 135.6(16)
O20 S6 O18A O18 140.5(13)
O19 S6 O18A O18 16.1(13)
C31 S6 O18A O18 -111.2(10)
O20A S6 O19 O19A -162(3)
O18 S6 O19 O19A -37(3)
O18A S6 O19 O19A -44(3)
O20 S6 O19 O19A -170(3)
C31 S6 O19 O19A 81(3)
O20A S6 O19A O19 20(3)
O18 S6 O19A O19 145(3)
O18A S6 O19A O19 143(3)
O20 S6 O19A O19 11(3)
C31 S6 O19A O19 -104(3)
